data_4036255
loop_
_publ_author_name
'Mostinski, Yelena'
'Valerio, Viviana'
'Lankri, David'
'Tsvelikhovsky, Dmitry'

_publ_section_title
;
 Synthesis of Tricyclic Spiranoid Lactones via I2/Sm(II)- and
 I2/Pd(0)-Mediated Cyclizations of a Common Cycloalkylmethylene Precursor.
;
_journal_issue 21
_journal_name_full 'The Journal of organic chemistry'
_journal_page_first 10464
_journal_page_last 10473
_journal_paper_doi 10.1021/acs.joc.5b01278
_journal_volume 80
_journal_year 2015
_chemical_absolute_configuration ad
_chemical_formula_moiety 'C12 H17 I O2'
_chemical_formula_sum 'C12 H17 I O2'
_chemical_formula_weight 320.16
_space_group_IT_number 19
_space_group_name_Hall 'P 2ac 2ab'
_space_group_name_H-M_alt 'P 21 21 21'
_symmetry_cell_setting orthorhombic
_symmetry_space_group_name_H-M 'P 21 21 21'
_atom_sites_solution_hydrogens geom
_atom_sites_solution_primary direct
_atom_sites_solution_secondary difmap
_audit_creation_method SHELXL-97
_cell_angle_alpha 90.00
_cell_angle_beta 90.00
_cell_angle_gamma 90.00
_cell_formula_units_Z 4
_cell_length_a 8.064(1)
_cell_length_b 8.364(1)
_cell_length_c 18.272(3)
_cell_measurement_temperature 173(1)
_cell_volume 1232.4(3)
_computing_cell_refinement 'Bruker SMART'
_computing_data_collection 'Bruker SMART'
_computing_data_reduction 'Bruker SAINT'
_computing_molecular_graphics 'Bruker SHELXTL'
_computing_publication_material 'Bruker SHELXTL'
_computing_structure_refinement 'SHELXL-97 (Sheldrick, 1997)'
_computing_structure_solution 'SHELXS-97 (Sheldrick, 1990)'
_diffrn_ambient_temperature 173(1)
_diffrn_measured_fraction_theta_full 0.981
_diffrn_measured_fraction_theta_max 0.981
_diffrn_measurement_device_type 'CCD area detector'
_diffrn_measurement_method 'phi and omega scans'
_diffrn_radiation_monochromator graphite
_diffrn_radiation_source 'fine-focus sealed tube'
_diffrn_radiation_type MoK\a
_diffrn_radiation_wavelength 0.71073
_diffrn_reflns_av_R_equivalents 0.0235
_diffrn_reflns_av_sigmaI/netI 0.0190
_diffrn_reflns_limit_h_max 10
_diffrn_reflns_limit_h_min -10
_diffrn_reflns_limit_k_max 10
_diffrn_reflns_limit_k_min -11
_diffrn_reflns_limit_l_max 23
_diffrn_reflns_limit_l_min -23
_diffrn_reflns_number 13728
_diffrn_reflns_theta_full 27.99
_diffrn_reflns_theta_max 27.99
_diffrn_reflns_theta_min 2.23
_exptl_absorpt_coefficient_mu 2.578
_exptl_absorpt_correction_T_max 0.7646
_exptl_absorpt_correction_T_min 0.5885
_exptl_absorpt_correction_type multi-scan
_exptl_absorpt_process_details 'Bruker SADABS V2.05'
_exptl_crystal_colour colorless
_exptl_crystal_density_diffrn 1.726
_exptl_crystal_density_method 'not measured'
_exptl_crystal_description Shapeless
_exptl_crystal_F_000 632
_exptl_crystal_size_max 0.23
_exptl_crystal_size_mid 0.17
_exptl_crystal_size_min 0.11
_refine_diff_density_max 0.852
_refine_diff_density_min -0.811
_refine_diff_density_rms 0.084
_refine_ls_abs_structure_details 'Flack H D (1983), Acta Cryst. A39, 876-881'
_refine_ls_abs_structure_Flack 0.47(3)
_refine_ls_extinction_method none
_refine_ls_goodness_of_fit_ref 1.261
_refine_ls_hydrogen_treatment mixed
_refine_ls_matrix_type full
_refine_ls_number_parameters 136
_refine_ls_number_reflns 2901
_refine_ls_number_restraints 0
_refine_ls_restrained_S_all 1.261
_refine_ls_R_factor_all 0.0302
_refine_ls_R_factor_gt 0.0299
_refine_ls_shift/su_max 0.001
_refine_ls_shift/su_mean 0.000
_refine_ls_structure_factor_coef Fsqd
_refine_ls_weighting_details 'calc w=1/[\s^2^(Fo^2^)+(0.0236P)^2^+1.4316P] where P=(Fo^2^+2Fc^2^)/3'
_refine_ls_weighting_scheme calc
_refine_ls_wR_factor_gt 0.0653
_refine_ls_wR_factor_ref 0.0654
_reflns_number_gt 2879
_reflns_number_total 2901
_reflns_threshold_expression >2sigma(I)
_cod_data_source_file jo5b01278_si_003.cif
_cod_data_source_block compound_10b
_cod_depositor_comments
;
The following automatic conversions were performed:

data item '_symmetry_cell_setting' value 'Orthorhombic' was changed
to 'orthorhombic' in accordance with the
/home/saulius/struct/COD-crude-data/automatic-downloads/DataCite-retrospective/ACS/depositions/lib/dictionaries/cif_core.dic
dictionary named 'cif_core.dic' version 2.4.2 last updated on
2011-04-26.

Automatic conversion script
Id: cif_fix_values 6909 2019-04-08 15:41:33Z antanas 
;
_cod_original_sg_symbol_H-M P2(1)2(1)2(1)
_cod_database_code 4036255

loop_
_symmetry_equiv_pos_as_xyz
'x, y, z'
'-x+1/2, -y, z+1/2'
'-x, y+1/2, -z+1/2'
'x+1/2, -y+1/2, -z'

loop_
_atom_site_label
_atom_site_type_symbol
_atom_site_fract_x
_atom_site_fract_y
_atom_site_fract_z
_atom_site_U_iso_or_equiv
_atom_site_adp_type
_atom_site_occupancy
_atom_site_symmetry_multiplicity
_atom_site_calc_flag
_atom_site_refinement_flags
C1 C 1.1174(4) 0.5490(6) 0.0574(2) 0.0286(8) Uani 1 1 d .
C2 C 1.0068(5) 0.6814(5) 0.0845(2) 0.0293(8) Uani 1 1 d .
H2A H 1.0420 0.7860 0.0645 0.035 Uiso 1 1 calc R
H2B H 1.0077 0.6869 0.1387 0.035 Uiso 1 1 calc R
C3 C 0.8358(4) 0.6354(4) 0.0562(2) 0.0233(8) Uani 1 1 d .
H3 H 0.8281 0.6722 0.0043 0.028 Uiso 1 1 calc R
C4 C 0.6835(5) 0.7006(5) 0.0969(2) 0.0313(8) Uani 1 1 d .
H4A H 0.6953 0.8177 0.1026 0.038 Uiso 1 1 calc R
H4B H 0.5832 0.6804 0.0670 0.038 Uiso 1 1 calc R
C5 C 0.6599(5) 0.6256(5) 0.1719(2) 0.0321(9) Uani 1 1 d .
H5A H 0.5559 0.6656 0.1941 0.039 Uiso 1 1 calc R
H5B H 0.7532 0.6563 0.2042 0.039 Uiso 1 1 calc R
C6 C 0.6525(5) 0.4435(6) 0.1652(2) 0.0318(8) Uani 1 1 d .
H6A H 0.5573 0.4129 0.1340 0.038 Uiso 1 1 calc R
H6B H 0.6354 0.3959 0.2143 0.038 Uiso 1 1 calc R
C7 C 0.8136(5) 0.3780(4) 0.13180(18) 0.0235(7) Uani 1 1 d .
H7 H 0.9056 0.4147 0.1644 0.028 Uiso 1 1 calc R
C8 C 0.8478(4) 0.4521(5) 0.05537(19) 0.0230(7) Uani 1 1 d .
C9 C 0.7445(5) 0.3692(5) -0.0031(2) 0.0273(8) Uani 1 1 d .
H9A H 0.6260 0.3935 0.0058 0.033 Uiso 1 1 calc R
H9B H 0.7590 0.2522 0.0020 0.033 Uiso 1 1 calc R
C10 C 0.8200(5) 0.1937(5) 0.13194(19) 0.0283(8) Uani 1 1 d .
H10A H 0.7147 0.1513 0.1120 0.034 Uiso 1 1 calc R
H10B H 0.9111 0.1576 0.0996 0.034 Uiso 1 1 calc R
C11 C 0.8466(5) 0.1274(5) 0.2072(2) 0.0359(10) Uani 1 1 d .
H11 H 0.9435 0.1609 0.2325 0.043 Uiso 1 1 calc R
C12 C 0.7480(6) 0.0274(5) 0.2413(2) 0.0375(10) Uani 1 1 d .
H12A H 0.6497 -0.0093 0.2182 0.045 Uiso 1 1 calc R
H12B H 0.7750 -0.0084 0.2892 0.045 Uiso 1 1 calc R
I1 I 0.80505(3) 0.43640(3) -0.113634(13) 0.03210(8) Uani 1 1 d .
O1 O 1.0227(3) 0.4210(3) 0.03895(14) 0.0254(5) Uani 1 1 d .
O2 O 1.2652(3) 0.5461(4) 0.05123(17) 0.0386(7) Uani 1 1 d .

loop_
_atom_site_aniso_label
_atom_site_aniso_U_11
_atom_site_aniso_U_22
_atom_site_aniso_U_33
_atom_site_aniso_U_23
_atom_site_aniso_U_13
_atom_site_aniso_U_12
C1 0.0230(19) 0.038(2) 0.0252(17) 0.0090(18) -0.0018(14) -0.0032(18)
C2 0.032(2) 0.0268(19) 0.0290(18) -0.0007(16) -0.0016(16) -0.0101(17)
C3 0.024(2) 0.0266(18) 0.0198(16) 0.0019(13) 0.0035(14) 0.0013(14)
C4 0.0300(19) 0.0323(19) 0.032(2) -0.0013(15) 0.0033(17) 0.0052(18)
C5 0.032(2) 0.037(2) 0.027(2) -0.0048(16) 0.0107(16) -0.0004(16)
C6 0.0299(19) 0.037(2) 0.0288(18) -0.001(2) 0.0080(15) -0.0047(18)
C7 0.0196(16) 0.0311(16) 0.0199(16) 0.0007(12) 0.0015(14) -0.0033(15)
C8 0.0189(16) 0.0277(18) 0.0223(16) -0.0025(15) 0.0013(12) 0.0006(14)
C9 0.0282(18) 0.0328(19) 0.0210(17) -0.0017(15) -0.0016(14) -0.0071(14)
C10 0.0269(18) 0.0302(18) 0.0277(18) 0.0048(14) -0.0014(15) -0.0037(17)
C11 0.035(2) 0.039(2) 0.034(2) 0.0115(17) -0.0058(17) -0.0053(17)
C12 0.042(2) 0.039(3) 0.032(2) 0.0057(17) 0.0007(17) -0.0039(17)
I1 0.03028(12) 0.04566(14) 0.02035(11) -0.00322(11) 0.00027(10) 0.00259(12)
O1 0.0188(11) 0.0283(14) 0.0290(12) 0.0001(12) 0.0015(10) -0.0006(11)
O2 0.0245(15) 0.0461(19) 0.0452(17) 0.0076(16) -0.0018(12) -0.0074(13)

loop_
_atom_type_symbol
_atom_type_description
_atom_type_scat_dispersion_real
_atom_type_scat_dispersion_imag
_atom_type_scat_source
C C 0.0033 0.0016 'International Tables Vol C Tables 4.2.6.8 and 6.1.1.4'
H H 0.0000 0.0000 'International Tables Vol C Tables 4.2.6.8 and 6.1.1.4'
O O 0.0106 0.0060 'International Tables Vol C Tables 4.2.6.8 and 6.1.1.4'
I I -0.4742 1.8119 'International Tables Vol C Tables 4.2.6.8 and 6.1.1.4'

loop_
_geom_angle_atom_site_label_1
_geom_angle_atom_site_label_2
_geom_angle_atom_site_label_3
_geom_angle
O2 C1 O1 121.3(5)
O2 C1 C2 129.5(5)
O1 C1 C2 109.2(3)
C1 C2 C3 103.8(3)
C1 C2 H2A 111.0
C3 C2 H2A 111.0
C1 C2 H2B 111.0
C3 C2 H2B 111.0
H2A C2 H2B 109.0
C2 C3 C4 118.1(3)
C2 C3 C8 101.5(3)
C4 C3 C8 114.2(3)
C2 C3 H3 107.5
C4 C3 H3 107.5
C8 C3 H3 107.5
C5 C4 C3 113.0(3)
C5 C4 H4A 109.0
C3 C4 H4A 109.0
C5 C4 H4B 109.0
C3 C4 H4B 109.0
H4A C4 H4B 107.8
C4 C5 C6 110.1(3)
C4 C5 H5A 109.6
C6 C5 H5A 109.6
C4 C5 H5B 109.6
C6 C5 H5B 109.6
H5A C5 H5B 108.1
C5 C6 C7 110.7(3)
C5 C6 H6A 109.5
C7 C6 H6A 109.5
C5 C6 H6B 109.5
C7 C6 H6B 109.5
H6A C6 H6B 108.1
C6 C7 C10 112.6(3)
C6 C7 C8 111.4(3)
C10 C7 C8 113.2(3)
C6 C7 H7 106.3
C10 C7 H7 106.3
C8 C7 H7 106.3
O1 C8 C9 107.6(3)
O1 C8 C3 103.9(3)
C9 C8 C3 115.3(3)
O1 C8 C7 106.5(3)
C9 C8 C7 110.6(3)
C3 C8 C7 112.2(3)
C8 C9 I1 114.6(3)
C8 C9 H9A 108.6
I1 C9 H9A 108.6
C8 C9 H9B 108.6
I1 C9 H9B 108.6
H9A C9 H9B 107.6
C11 C10 C7 112.1(3)
C11 C10 H10A 109.2
C7 C10 H10A 109.2
C11 C10 H10B 109.2
C7 C10 H10B 109.2
H10A C10 H10B 107.9
C12 C11 C10 125.9(4)
C12 C11 H11 117.1
C10 C11 H11 117.1
C11 C12 H12A 120.0
C11 C12 H12B 120.0
H12A C12 H12B 120.0
C1 O1 C8 110.5(3)

loop_
_geom_bond_atom_site_label_1
_geom_bond_atom_site_label_2
_geom_bond_distance
C1 O2 1.197(4)
C1 O1 1.357(5)
C1 C2 1.506(6)
C2 C3 1.522(5)
C2 H2A 0.9900
C2 H2B 0.9900
C3 C4 1.535(5)
C3 C8 1.537(6)
C3 H3 1.0000
C4 C5 1.519(6)
C4 H4A 0.9900
C4 H4B 0.9900
C5 C6 1.529(7)
C5 H5A 0.9900
C5 H5B 0.9900
C6 C7 1.536(5)
C6 H6A 0.9900
C6 H6B 0.9900
C7 C10 1.542(5)
C7 C8 1.553(5)
C7 H7 1.0000
C8 O1 1.465(4)
C8 C9 1.521(5)
C9 I1 2.153(4)
C9 H9A 0.9900
C9 H9B 0.9900
C10 C11 1.498(5)
C10 H10A 0.9900
C10 H10B 0.9900
C11 C12 1.312(6)
C11 H11 0.9500
C12 H12A 0.9500
C12 H12B 0.9500
